data_4327664
loop_
_publ_author_name
'Stephen J. Archibald'
'Nathaniel W. Alcock'
'Daryle H. Busch'
'David R. Whitcomb'

_publ_section_title
;
 Synthesis and Characterization of Functionalized
 N,N'-Diphenylformamidinate Silver(I) Dimers: Solid-State Structures and
 Solution Properties
;
_journal_name_full 'Inorganic Chemistry'
_journal_page_first 5571
_journal_page_last 5578
_journal_paper_doi 10.1021/ic981270+
_journal_volume 38
_journal_year 1999
_chemical_formula_sum 'C30 H30 Ag2 N4 O4'
_chemical_formula_weight 726.32
_chemical_name_systematic
; 
 ? 
;
_space_group_IT_number 29
_symmetry_cell_setting orthorhombic
_symmetry_space_group_name_Hall 'P 2c -2ac'
_symmetry_space_group_name_H-M 'P c a 21'
_atom_sites_solution_hydrogens geom
_atom_sites_solution_primary direct
_atom_sites_solution_secondary difmap
_audit_creation_method SHELXL
_cell_angle_alpha 90.00
_cell_angle_beta 90.00
_cell_angle_gamma 90.00
_cell_formula_units_Z 4
_cell_length_a 24.7386(3)
_cell_length_b 11.33630(10)
_cell_length_c 10.39870(10)
_cell_measurement_reflns_used 8192
_cell_measurement_temperature 180(2)
_cell_measurement_theta_max 40
_cell_measurement_theta_min 3
_cell_volume 2916.26(5)
_computing_structure_refinement 'SHELXL-96 (Sheldrick, 1996)'
_computing_structure_solution 'SHELXS-96 (Sheldrick, 1990)'
_diffrn_ambient_temperature 180(2)
_diffrn_radiation_monochromator graphite
_diffrn_radiation_source 'fine-focus sealed tube'
_diffrn_radiation_type MoK\a
_diffrn_radiation_wavelength 0.71073
_diffrn_reflns_av_R_equivalents 0.0546
_diffrn_reflns_av_sigmaI/netI 0.0511
_diffrn_reflns_limit_h_max 32
_diffrn_reflns_limit_h_min -24
_diffrn_reflns_limit_k_max 15
_diffrn_reflns_limit_k_min -13
_diffrn_reflns_limit_l_max 13
_diffrn_reflns_limit_l_min -13
_diffrn_reflns_number 17576
_diffrn_reflns_theta_max 28.51
_diffrn_reflns_theta_min 1.65
_exptl_absorpt_coefficient_mu 1.384
_exptl_absorpt_correction_T_max 0.82
_exptl_absorpt_correction_T_min 0.68
_exptl_absorpt_correction_type gaussian
_exptl_crystal_colour colourless
_exptl_crystal_density_diffrn 1.654
_exptl_crystal_description blocks
_exptl_crystal_F_000 1456
_exptl_crystal_size_max 0.32
_exptl_crystal_size_mid 0.22
_exptl_crystal_size_min 0.19
_refine_diff_density_max 0.462
_refine_diff_density_min -0.515
_refine_diff_density_rms 0.111
_refine_ls_abs_structure_details 'Flack H D (1983), Acta Cryst. A39, 876-881'
_refine_ls_abs_structure_Flack -0.03(4)
_refine_ls_extinction_method none
_refine_ls_goodness_of_fit_all 1.165
_refine_ls_goodness_of_fit_obs 1.152
_refine_ls_matrix_type full
_refine_ls_number_parameters 368
_refine_ls_number_reflns 6761
_refine_ls_number_restraints 5
_refine_ls_restrained_S_all 1.165
_refine_ls_restrained_S_obs 1.152
_refine_ls_R_factor_all 0.0667
_refine_ls_R_factor_obs 0.0488
_refine_ls_shift/esd_max 0.297
_refine_ls_shift/esd_mean 0.014
_refine_ls_structure_factor_coef Fsqd
_refine_ls_weighting_details 'w=1/[\s^2^(Fo^2^)+(0.0100P)^2^+8.0000P] where P=(Fo^2^+2Fc^2^)/3'
_refine_ls_weighting_scheme calc
_refine_ls_wR_factor_all 0.0909
_refine_ls_wR_factor_obs 0.0825
_reflns_number_observed 5743
_reflns_number_total 6761
_reflns_observed_criterion >2sigma(I)
_cod_data_source_file ic9812702B_1.cif
_cod_data_source_block ste104
_cod_depositor_comments
;
The following automatic conversions were performed:

'_refine_ls_weighting_scheme' value 'calc
w=1/[\s^2^(Fo^2^)+(0.0100P)^2^+8.0000P] where P=(Fo^2^+2Fc^2^)/3' was
changed to 'calc'. New tag '_refine_ls_weighting_details' was
created. The value of the new tag was set to
'w=1/[\s^2^(Fo^2^)+(0.0100P)^2^+8.0000P] where P=(Fo^2^+2Fc^2^)/3'.

Automatic conversion script
Id: cif_fix_values 3143 2015-03-26 13:38:13Z robertas 
;
_cod_database_code 4327664

loop_
_symmetry_equiv_pos_as_xyz
'x, y, z'
'-x, -y, z+1/2'
'x+1/2, -y, z'
'-x+1/2, y, z+1/2'

loop_
_atom_site_aniso_label
_atom_site_aniso_U_11
_atom_site_aniso_U_22
_atom_site_aniso_U_33
_atom_site_aniso_U_23
_atom_site_aniso_U_13
_atom_site_aniso_U_12
Ag1 0.0338(2) 0.0352(2) 0.0343(2) 0.0056(2) 0.0048(2) 0.0022(2)
Ag2 0.0348(2) 0.0353(2) 0.0359(2) 0.0031(3) 0.0064(2) -0.0017(2)
C11 0.040(4) 0.119(8) 0.055(5) -0.006(5) 0.019(4) -0.004(5)
O12 0.033(2) 0.070(4) 0.051(3) 0.001(3) 0.015(2) -0.004(2)
C13 0.039(4) 0.050(4) 0.042(4) 0.004(3) 0.001(3) 0.009(3)
C14 0.059(5) 0.066(6) 0.045(4) 0.000(4) 0.005(4) 0.025(4)
C15 0.104(7) 0.044(5) 0.042(4) -0.012(4) -0.005(5) 0.023(5)
C16 0.095(7) 0.038(4) 0.041(4) 0.004(3) 0.001(4) 0.000(4)
C17 0.061(5) 0.032(4) 0.044(4) 0.005(3) -0.002(3) -0.007(3)
C18 0.040(4) 0.038(4) 0.042(4) 0.004(3) -0.001(3) 0.012(3)
N19 0.027(3) 0.033(3) 0.037(3) -0.003(2) 0.004(2) -0.004(2)
C110 0.031(3) 0.035(3) 0.031(3) 0.012(3) -0.002(3) -0.001(3)
N111 0.024(2) 0.038(3) 0.031(3) 0.002(2) 0.009(2) -0.005(2)
C112 0.042(4) 0.036(3) 0.033(3) 0.004(3) 0.002(3) -0.012(3)
C113 0.065(5) 0.038(4) 0.037(4) 0.005(3) 0.002(3) 0.001(3)
C114 0.105(7) 0.045(4) 0.039(4) 0.019(4) -0.012(5) -0.019(5)
C115 0.108(8) 0.067(6) 0.036(4) 0.006(4) 0.016(5) -0.024(6)
C116 0.069(5) 0.068(6) 0.049(5) -0.006(4) 0.023(4) -0.019(4)
C117 0.036(4) 0.053(4) 0.041(4) 0.008(3) 0.010(3) -0.006(3)
O118 0.040(3) 0.080(4) 0.063(3) 0.012(3) 0.024(3) 0.016(3)
C21 0.121(9) 0.122(10) 0.046(5) -0.019(6) 0.005(6) 0.030(8)
O22 0.082(4) 0.076(4) 0.045(3) -0.002(3) 0.014(3) -0.003(4)
C23 0.064(5) 0.051(5) 0.052(5) 0.017(4) 0.024(4) 0.018(4)
C24 0.086(6) 0.074(6) 0.063(5) 0.031(5) 0.042(6) 0.033(5)
C25 0.070(6) 0.068(6) 0.130(11) 0.059(7) 0.056(7) 0.027(5)
C26 0.046(5) 0.048(5) 0.141(10) 0.032(6) 0.027(6) 0.004(4)
C27 0.042(4) 0.043(4) 0.081(6) 0.018(4) 0.009(4) 0.003(3)
C28 0.040(4) 0.036(4) 0.054(4) 0.009(3) 0.014(3) 0.002(3)
N29 0.033(3) 0.041(3) 0.035(3) 0.004(3) 0.011(3) 0.002(2)
C210 0.035(3) 0.036(4) 0.040(3) 0.003(3) -0.001(3) -0.002(3)
N211 0.037(3) 0.031(3) 0.035(3) 0.006(2) 0.003(2) 0.000(2)
C212 0.027(3) 0.033(3) 0.041(3) -0.003(4) 0.005(3) -0.002(2)
C213 0.043(4) 0.037(4) 0.054(4) 0.009(3) 0.010(3) 0.003(3)
C214 0.052(4) 0.033(3) 0.082(6) 0.009(5) 0.014(4) 0.006(3)
C215 0.055(5) 0.051(5) 0.082(6) -0.014(5) 0.017(4) 0.003(4)
C216 0.053(5) 0.082(6) 0.045(4) -0.022(4) 0.007(4) 0.006(4)
C217 0.045(4) 0.060(5) 0.050(4) 0.001(4) 0.003(3) 0.009(4)
O218 0.087(5) 0.112(5) 0.038(3) 0.010(3) 0.006(3) 0.048(4)

loop_
_atom_site_label
_atom_site_type_symbol
_atom_site_fract_x
_atom_site_fract_y
_atom_site_fract_z
_atom_site_U_iso_or_equiv
_atom_site_thermal_displace_type
_atom_site_occupancy
_atom_site_calc_flag
_atom_site_refinement_flags
_atom_site_disorder_group
Ag1 Ag 0.150944(17) 0.86150(4) 0.15531(5) 0.03442(11) Uani 1 d . .
Ag2 Ag 0.086898(18) 0.92051(4) 0.36536(5) 0.03532(11) Uani 1 d . .
C11 C -0.0293(3) 1.0805(9) 0.5386(8) 0.072(3) Uani 1 d . .
H11A H -0.0478 1.0066 0.5178 0.107 Uiso 1 calc R .
H11B H -0.0527 1.1473 0.5171 0.107 Uiso 1 calc R .
H11C H -0.0208 1.0823 0.6306 0.107 Uiso 1 calc R .
O12 O 0.01925(18) 1.0882(5) 0.4665(5) 0.0515(13) Uani 1 d . .
C13 C 0.0507(3) 1.1857(7) 0.4846(7) 0.0437(16) Uani 1 d . .
C14 C 0.0389(3) 1.2786(8) 0.5683(7) 0.056(2) Uani 1 d . .
H14A H 0.0065 1.2770 0.6174 0.068 Uiso 1 calc R .
C15 C 0.0739(4) 1.3726(7) 0.5802(8) 0.063(2) Uani 1 d . .
H15A H 0.0651 1.4360 0.6361 0.076 Uiso 1 calc R .
C16 C 0.1207(4) 1.3753(7) 0.5130(7) 0.058(2) Uani 1 d . .
H16A H 0.1445 1.4405 0.5222 0.070 Uiso 1 calc R .
C17 C 0.1341(3) 1.2836(6) 0.4306(7) 0.0455(17) Uani 1 d . .
H17A H 0.1681 1.2845 0.3882 0.055 Uiso 1 calc R .
C18 C 0.0989(3) 1.1907(6) 0.4089(6) 0.0400(16) Uani 1 d . .
N19 N 0.1086(2) 1.0970(5) 0.3228(5) 0.0322(12) Uani 1 d . .
C110 C 0.1314(2) 1.1250(6) 0.2119(6) 0.0322(13) Uani 1 d . .
H11D H 0.1349 1.2063 0.1914 0.039 Uiso 1 calc R .
N111 N 0.14977(19) 1.0470(5) 0.1275(5) 0.0310(13) Uani 1 d . .
C112 C 0.1662(3) 1.0840(6) 0.0045(6) 0.0369(14) Uani 1 d . .
C113 C 0.1378(3) 1.1676(6) -0.0672(7) 0.0469(18) Uani 1 d . .
H11E H 0.1068 1.2048 -0.0317 0.056 Uiso 1 calc R .
C114 C 0.1549(4) 1.1965(7) -0.1907(7) 0.063(2) Uani 1 d . .
H11F H 0.1362 1.2551 -0.2384 0.076 Uiso 1 calc R .
C115 C 0.1983(4) 1.1414(9) -0.2430(8) 0.070(3) Uani 1 d . .
H11G H 0.2088 1.1596 -0.3286 0.084 Uiso 1 calc R .
C116 C 0.2272(4) 1.0599(8) -0.1742(7) 0.062(2) Uani 1 d . .
H11H H 0.2583 1.0239 -0.2110 0.074 Uiso 1 calc R .
C117 C 0.2112(3) 1.0303(7) -0.0519(7) 0.0433(17) Uani 1 d . .
O118 O 0.2361(2) 0.9485(5) 0.0253(5) 0.0611(15) Uani 1 d D .
C19A_a C 0.2906(7) 0.921(3) -0.007(2) 0.057(7) Uiso 0.50(6) d PD 1
H19A_a H 0.3124 0.9931 -0.0052 0.086 Uiso 0.50(6) calc PR 1
H19B_a H 0.2919 0.8862 -0.0932 0.086 Uiso 0.50(6) calc PR 1
H19C_a H 0.3051 0.8644 0.0556 0.086 Uiso 0.50(6) calc PR 1
C19B_b C 0.2785(12) 0.874(3) -0.030(2) 0.074(8) Uiso 0.50(6) d PD 2
H19D_b H 0.3105 0.9222 -0.0484 0.111 Uiso 0.50(6) calc PR 2
H19E_b H 0.2654 0.8384 -0.1100 0.111 Uiso 0.50(6) calc PR 2
H19F_b H 0.2881 0.8117 0.0311 0.111 Uiso 0.50(6) calc PR 2
C21 C 0.0644(5) 0.8961(11) 0.7203(9) 0.096(4) Uani 1 d . .
H21A H 0.0932 0.9551 0.7262 0.144 Uiso 1 calc R .
H21B H 0.0670 0.8417 0.7933 0.144 Uiso 1 calc R .
H21C H 0.0292 0.9356 0.7219 0.144 Uiso 1 calc R .
O22 O 0.0699(3) 0.8315(6) 0.6028(5) 0.0676(17) Uani 1 d . .
C23 C 0.0334(3) 0.7449(7) 0.5786(8) 0.056(2) Uani 1 d . .
C24 C -0.0064(4) 0.7083(8) 0.6652(10) 0.074(3) Uani 1 d . .
H24A H -0.0094 0.7446 0.7473 0.089 Uiso 1 calc R .
C25 C -0.0415(4) 0.6188(9) 0.6308(12) 0.089(4) Uani 1 d . .
H25A H -0.0681 0.5935 0.6907 0.107 Uiso 1 calc R .
C26 C -0.0390(3) 0.5652(8) 0.5121(12) 0.078(3) Uani 1 d . .
H26A H -0.0635 0.5040 0.4900 0.094 Uiso 1 calc R .
C27 C 0.0004(3) 0.6027(6) 0.4249(9) 0.055(2) Uani 1 d . .
H27A H 0.0022 0.5673 0.3422 0.066 Uiso 1 calc R .
C28 C 0.0367(3) 0.6907(6) 0.4571(7) 0.0432(16) Uani 1 d . .
N29 N 0.07669(18) 0.7343(4) 0.3714(6) 0.0365(11) Uani 1 d . .
C210 C 0.1034(3) 0.6576(6) 0.3010(6) 0.0368(15) Uani 1 d . .
H21D H 0.0980 0.5763 0.3190 0.044 Uiso 1 calc R .
N211 N 0.1368(2) 0.6850(5) 0.2082(5) 0.0345(12) Uani 1 d . .
C212 C 0.1666(2) 0.5927(5) 0.1501(7) 0.0336(12) Uani 1 d . .
C213 C 0.1897(3) 0.5017(6) 0.2212(7) 0.0449(16) Uani 1 d . .
H21E H 0.1863 0.5028 0.3122 0.054 Uiso 1 calc R .
C214 C 0.2174(3) 0.4099(6) 0.1639(10) 0.0557(19) Uani 1 d . .
H21F H 0.2325 0.3490 0.2153 0.067 Uiso 1 calc R .
C215 C 0.2231(3) 0.4067(8) 0.0327(9) 0.063(2) Uani 1 d . .
H21G H 0.2409 0.3422 -0.0076 0.075 Uiso 1 calc R .
C216 C 0.2024(3) 0.4993(8) -0.0409(8) 0.060(2) Uani 1 d . .
H21H H 0.2068 0.4987 -0.1316 0.072 Uiso 1 calc R .
C217 C 0.1755(3) 0.5922(7) 0.0178(7) 0.0516(18) Uani 1 d . .
O218 O 0.1547(3) 0.6878(6) -0.0485(5) 0.079(2) Uani 1 d D .
C29A_a C 0.1795(8) 0.7182(19) -0.1733(14) 0.067(6) Uiso 0.58(4) d PD 1
H29A_a H 0.1671 0.7965 -0.2004 0.101 Uiso 0.58(4) calc PR 1
H29B_a H 0.1689 0.6596 -0.2379 0.101 Uiso 0.58(4) calc PR 1
H29C_a H 0.2189 0.7186 -0.1645 0.101 Uiso 0.58(4) calc PR 1
C29B_b C 0.1564(13) 0.669(3) -0.1880(16) 0.072(9) Uiso 0.42(4) d PD 2
H29D_b H 0.1424 0.7392 -0.2319 0.107 Uiso 0.42(4) calc PR 2
H29E_b H 0.1341 0.6007 -0.2103 0.107 Uiso 0.42(4) calc PR 2
H29F_b H 0.1938 0.6548 -0.2149 0.107 Uiso 0.42(4) calc PR 2

loop_
_atom_type_symbol
_atom_type_description
_atom_type_scat_dispersion_real
_atom_type_scat_dispersion_imag
_atom_type_scat_source
C C 0.0033 0.0016 'International Tables Vol C Tables 4.2.6.8 and 6.1.1.4'
H H 0.0000 0.0000 'International Tables Vol C Tables 4.2.6.8 and 6.1.1.4'
N N 0.0061 0.0033 'International Tables Vol C Tables 4.2.6.8 and 6.1.1.4'
O O 0.0106 0.0060 'International Tables Vol C Tables 4.2.6.8 and 6.1.1.4'
Ag Ag -0.8971 1.1015 'International Tables Vol C Tables 4.2.6.8 and 6.1.1.4'

loop_
_geom_angle_atom_site_label_1
_geom_angle_atom_site_label_2
_geom_angle_atom_site_label_3
_geom_angle
_geom_angle_publ_flag
N211 Ag1 N111 167.19(18) y
N211 Ag1 O118 127.61(18) ?
N111 Ag1 O118 65.12(17) y
N211 Ag1 Ag2 85.90(14) y
N111 Ag1 Ag2 81.99(13) y
O118 Ag1 Ag2 138.83(13) ?
N211 Ag1 O218 63.25(19) y
N111 Ag1 O218 125.07(18) ?
O118 Ag1 O218 81.75(19) y
Ag2 Ag1 O218 139.22(14) ?
N19 Ag2 N29 166.8(2) y
N19 Ag2 O22 125.71(19) ?
N29 Ag2 O22 65.4(2) y
N19 Ag2 O12 65.19(17) y
N29 Ag2 O12 127.17(16) ?
O22 Ag2 O12 79.24(18) y
N19 Ag2 Ag1 85.32(13) y
N29 Ag2 Ag1 81.48(15) y
O22 Ag2 Ag1 135.82(14) ?
O12 Ag2 Ag1 144.69(11) ?
C13 O12 C11 117.4(6) ?
C13 O12 Ag2 105.4(4) ?
C11 O12 Ag2 132.6(5) ?
O12 C13 C14 125.2(7) ?
O12 C13 C18 115.6(6) ?
C14 C13 C18 119.2(7) ?
C15 C14 C13 120.5(8) ?
C16 C15 C14 120.6(7) ?
C15 C16 C17 120.4(8) ?
C18 C17 C16 121.4(7) ?
C17 C18 N19 124.7(6) ?
C17 C18 C13 117.7(7) ?
N19 C18 C13 117.5(6) ?
C110 N19 C18 116.5(5) ?
C110 N19 Ag2 121.1(4) ?
C18 N19 Ag2 122.4(4) ?
N19 C110 N111 124.3(6) ?
C110 N111 C112 120.2(5) ?
C110 N111 Ag1 125.1(4) ?
C112 N111 Ag1 114.5(4) ?
C117 C112 C113 118.2(6) ?
C117 C112 N111 118.8(6) ?
C113 C112 N111 122.9(6) ?
C114 C113 C112 120.0(8) ?
C115 C114 C113 120.2(8) ?
C114 C115 C116 120.9(8) ?
C115 C116 C117 119.8(8) ?
O118 C117 C116 125.1(7) ?
O118 C117 C112 114.0(6) ?
C116 C117 C112 120.8(8) ?
C117 O118 C19A_a 115.9(9) ?
C117 O118 C19B_b 118.8(10) ?
C117 O118 Ag1 100.9(4) ?
C19A_a O118 Ag1 141.2(11) ?
C19B_b O118 Ag1 123.2(15) ?
C23 O22 C21 117.7(8) ?
C23 O22 Ag2 101.8(4) ?
C21 O22 Ag2 127.2(6) ?
O22 C23 C24 124.4(8) ?
O22 C23 C28 116.3(6) ?
C24 C23 C28 119.3(9) ?
C25 C24 C23 119.6(10) ?
C24 C25 C26 121.8(9) ?
C25 C26 C27 118.7(9) ?
C28 C27 C26 121.0(9) ?
C27 C28 C23 119.6(7) ?
C27 C28 N29 123.4(7) ?
C23 C28 N29 116.9(7) ?
C210 N29 C28 118.0(5) ?
C210 N29 Ag2 125.5(4) ?
C28 N29 Ag2 116.5(4) ?
N211 C210 N29 124.8(6) ?
C210 N211 C212 117.9(5) ?
C210 N211 Ag1 121.6(4) ?
C212 N211 Ag1 120.3(4) ?
C217 C212 C213 117.1(6) ?
C217 C212 N211 120.4(6) ?
C213 C212 N211 122.4(6) ?
C214 C213 C212 122.2(7) ?
C215 C214 C213 120.1(8) ?
C214 C215 C216 119.1(7) ?
C217 C216 C215 120.4(7) ?
O218 C217 C216 123.7(7) ?
O218 C217 C212 115.4(6) ?
C216 C217 C212 120.9(7) ?
C217 O218 C29B_b 111.6(11) ?
C217 O218 C29A_a 117.7(8) ?
C217 O218 Ag1 100.4(4) ?
C29B_b O218 Ag1 145.5(13) ?
C29A_a O218 Ag1 119.9(10) ?

loop_
_geom_bond_atom_site_label_1
_geom_bond_atom_site_label_2
_geom_bond_distance
_geom_bond_publ_flag
Ag1 N211 2.104(5) y
Ag1 N111 2.123(5) y
Ag1 O118 2.691(5) y
Ag1 Ag2 2.7801(7) y
Ag1 O218 2.894(6) y
Ag2 N19 2.118(5) y
Ag2 N29 2.127(5) y
Ag2 O22 2.700(5) y
Ag2 O12 2.742(5) y
C11 O12 1.417(8) ?
O12 C13 1.365(9) ?
C13 C14 1.397(10) ?
C13 C18 1.429(9) ?
C14 C15 1.379(12) ?
C15 C16 1.352(12) ?
C16 C17 1.387(10) ?
C17 C18 1.384(10) ?
C18 N19 1.410(8) ?
N19 C110 1.322(7) ?
C110 N111 1.326(8) ?
N111 C112 1.406(8) ?
C112 C117 1.397(9) ?
C112 C113 1.395(9) ?
C113 C114 1.391(10) ?
C114 C115 1.356(13) ?
C115 C116 1.371(13) ?
C116 C117 1.374(10) ?
C117 O118 1.373(9) ?
O118 C19A_a 1.424(13) ?
O118 C19B_b 1.465(16) ?
C21 O22 1.431(10) ?
O22 C23 1.357(10) ?
C23 C24 1.398(11) ?
C23 C28 1.408(11) ?
C24 C25 1.382(14) ?
C25 C26 1.377(16) ?
C26 C27 1.397(11) ?
C27 C28 1.384(10) ?
C28 N29 1.420(8) ?
N29 C210 1.314(8) ?
C210 N211 1.308(8) ?
N211 C212 1.415(7) ?
C212 C217 1.394(10) ?
C212 C213 1.392(9) ?
C213 C214 1.381(9) ?
C214 C215 1.372(13) ?
C215 C216 1.396(12) ?
C216 C217 1.388(11) ?
C217 O218 1.384(9) ?
O218 C29B_b 1.466(16) ?
O218 C29A_a 1.476(13) ?
